data_7064113
loop_
_publ_author_name
'Das, Nishan'
'Nandi, Nishithendu Bikash'
'K\/lak, Julia'
'Siero\'n, Les\/law'
'Novikov, Alexander S.'
'Maniukiewicz, Waldemar'
'Misra, Tarun Kumar'

_publ_section_title
;
 Antiferromagnetic cyclic tetrameric copper(ii) complex and 8-azaxanthine
 derived from
 1,3-dimethyl-5-(5&#x2032;-methyl-3&#x2032;-isoxazolyl-azo)-6-aminouracil:
 structures, non-covalent interactions and magnetism
;
_journal_issue 46
_journal_name_full 'New Journal of Chemistry'
_journal_page_first 20024
_journal_page_last 20038
_journal_paper_doi 10.1039/D5NJ03321G
_journal_volume 49
_journal_year 2025
_chemical_formula_moiety 'C10 H10 N6 O3'
_chemical_formula_sum 'C10 H10 N6 O3'
_chemical_formula_weight 262.24
_space_group_IT_number 14
_space_group_name_Hall '-P 2ybc'
_space_group_name_H-M_alt 'P 1 21/c 1'
_symmetry_cell_setting monoclinic
_symmetry_Int_Tables_number 14
_symmetry_space_group_name_Hall '-P 2ybc'
_symmetry_space_group_name_H-M 'P 1 21/c 1'
_atom_sites_solution_hydrogens difmap
_atom_sites_solution_primary difmap
_atom_sites_solution_secondary difmap
_audit_update_record
;
2025-04-21 deposited with the CCDC.	2025-10-27 downloaded from the CCDC.
;
_cell_angle_alpha 90
_cell_angle_beta 99.392(1)
_cell_angle_gamma 90
_cell_formula_units_Z 4
_cell_length_a 13.5715(1)
_cell_length_b 12.1653(1)
_cell_length_c 6.7738(1)
_cell_measurement_reflns_used 31327
_cell_measurement_temperature 100
_cell_measurement_theta_max 79.1950
_cell_measurement_theta_min 4.8750
_cell_volume 1103.37(2)
_computing_cell_refinement 'CrysAlisPro 1.171.42.68a (Rigaku OD, 2022)'
_computing_data_collection 'CrysAlisPro 1.171.42.68a (Rigaku OD, 2022)'
_computing_data_reduction 'CrysAlisPro 1.171.42.68a (Rigaku OD, 2022)'
_computing_structure_refinement 'SHELXL-2019/2 (Sheldrick, 2019)'
_diffrn_ambient_environment N~2~
_diffrn_ambient_temperature 100
_diffrn_detector 'Hybrid Pixel Array Detector'
_diffrn_detector_area_resol_mean 5.8140
_diffrn_detector_type 'Pilatus 300K'
_diffrn_measured_fraction_theta_full 0.998
_diffrn_measured_fraction_theta_max 0.998
_diffrn_measurement_device 'four-circle diffractometer'
_diffrn_measurement_device_type 'XtaLAB Synergy, Dualflex, Pilatus 300K'
_diffrn_measurement_method '\w scans'
_diffrn_radiation_monochromator mirror
_diffrn_radiation_probe x-ray
_diffrn_radiation_type 'Cu K\a'
_diffrn_radiation_wavelength 1.54184
_diffrn_reflns_av_R_equivalents 0.0301
_diffrn_reflns_av_unetI/netI 0.0096
_diffrn_reflns_limit_h_max 16
_diffrn_reflns_limit_h_min -16
_diffrn_reflns_limit_k_max 14
_diffrn_reflns_limit_k_min -14
_diffrn_reflns_limit_l_max 8
_diffrn_reflns_limit_l_min -8
_diffrn_reflns_number 38496
_diffrn_reflns_theta_full 67.68
_diffrn_reflns_theta_max 67.73
_diffrn_reflns_theta_min 3.30
_diffrn_source 'micro-focus sealed X-ray tube'
_diffrn_source_type 'PhotonJet (Cu) X-ray Source'
_exptl_absorpt_coefficient_mu 1.035
_exptl_absorpt_correction_T_max 1.000
_exptl_absorpt_correction_T_min 0.349
_exptl_absorpt_correction_type gaussian
_exptl_absorpt_process_details
;
CrysAlisPro 1.171.42.68a (Rigaku Oxford Diffraction, 2022)
Numerical absorption correction based on gaussian integration over
a multifaceted crystal model
Empirical absorption correction using spherical harmonics,
implemented in SCALE3 ABSPACK scaling algorithm.
Empirical correction (ABSPACK) includes:
- Absorption correction using spherical harmonics
- Frame scaling
- Detector area scaling
;
_exptl_crystal_colour brown
_exptl_crystal_density_diffrn 1.579
_exptl_crystal_description prism
_exptl_crystal_F_000 544
_exptl_crystal_recrystallization_method 'Re-crystallisation from solvent: DMF'
_exptl_crystal_size_max 0.550
_exptl_crystal_size_mid 0.240
_exptl_crystal_size_min 0.190
_refine_diff_density_max 0.343
_refine_diff_density_min -0.188
_refine_diff_density_rms 0.042
_refine_ls_extinction_method none
_refine_ls_goodness_of_fit_ref 1.050
_refine_ls_hydrogen_treatment constr
_refine_ls_matrix_type full
_refine_ls_number_parameters 175
_refine_ls_number_reflns 1994
_refine_ls_number_restraints 0
_refine_ls_restrained_S_all 1.050
_refine_ls_R_factor_all 0.0327
_refine_ls_R_factor_gt 0.0325
_refine_ls_shift/su_max 0.001
_refine_ls_shift/su_mean 0.000
_refine_ls_structure_factor_coef Fsqd
_refine_ls_weighting_details 'W=1/[\S^2^(FO^2^)+(0.0500P)^2^+0.4836P] WHERE P=(FO^2^+2FC^2^)/3'
_refine_ls_weighting_scheme calc
_refine_ls_wR_factor_gt 0.0891
_refine_ls_wR_factor_ref 0.0893
_reflns_number_gt 1965
_reflns_number_total 1994
_reflns_threshold_expression I>2\s(I)
_cod_data_source_file d5nj03321g2.cif
_cod_data_source_block S3
_cod_depositor_comments 'Adding full bibliography for 7064111--7064113.cif.'
_cod_original_sg_symbol_H-M 'P 21/c'
_cod_database_code 7064113

loop_
_space_group_symop_id
_space_group_symop_operation_xyz
1 x,y,z
2 -x,1/2+y,1/2-z
3 -x,-y,-z
4 x,1/2-y,1/2+z

loop_
_atom_site_aniso_label
_atom_site_aniso_U_11
_atom_site_aniso_U_22
_atom_site_aniso_U_33
_atom_site_aniso_U_23
_atom_site_aniso_U_13
_atom_site_aniso_U_12
O1 0.0219(5) 0.0142(4) 0.0301(5) -0.0008(3) -0.0003(4) -0.0003(3)
O2 0.0242(5) 0.0187(5) 0.0252(5) 0.0007(3) 0.0002(4) 0.0037(4)
O3 0.0293(5) 0.0202(5) 0.0299(5) 0.0003(4) -0.0025(4) -0.0063(4)
N1 0.0226(5) 0.0142(5) 0.0279(6) -0.0017(4) 0.0003(4) -0.0011(4)
N2 0.0184(5) 0.0147(5) 0.0187(5) -0.0008(4) 0.0007(4) 0.0008(4)
N3 0.0181(5) 0.0175(5) 0.0187(5) -0.0005(4) 0.0009(4) 0.0001(4)
N4 0.0208(5) 0.0152(5) 0.0190(5) 0.0002(4) 0.0017(4) 0.0027(4)
N5 0.0244(6) 0.0142(5) 0.0215(5) -0.0009(4) 0.0013(4) -0.0002(4)
N6 0.0198(5) 0.0174(5) 0.0210(5) -0.0005(4) 0.0002(4) -0.0012(4)
C1 0.0214(6) 0.0152(6) 0.0172(6) -0.0010(4) 0.0036(5) -0.0008(5)
C2 0.0208(6) 0.0171(6) 0.0210(6) 0.0005(5) 0.0022(5) 0.0005(5)
C3 0.0202(6) 0.0197(6) 0.0211(6) -0.0003(5) 0.0024(5) 0.0005(5)
C4 0.0251(7) 0.0187(6) 0.0348(7) -0.0019(5) 0.0011(6) -0.0022(5)
C5 0.0197(6) 0.0173(6) 0.0169(6) -0.0008(5) 0.0022(5) 0.0010(5)
C6 0.0225(6) 0.0175(6) 0.0168(6) -0.0012(5) 0.0033(5) 0.0009(5)
C7 0.0250(6) 0.0189(6) 0.0189(6) -0.0003(5) 0.0032(5) -0.0019(5)
C8 0.0196(6) 0.0176(6) 0.0160(6) -0.0012(4) 0.0031(5) 0.0001(5)
C9 0.0320(7) 0.0146(6) 0.0291(7) 0.0011(5) 0.0025(5) 0.0003(5)
C10 0.0197(6) 0.0227(6) 0.0272(7) 0.0016(5) -0.0024(5) -0.0014(5)

loop_
_atom_site_label
_atom_site_type_symbol
_atom_site_thermal_displace_type
_atom_site_fract_x
_atom_site_fract_y
_atom_site_fract_z
_atom_site_occupancy
_atom_site_U_iso_or_equiv
_atom_site_calc_flag
_atom_site_refinement_flags
_atom_site_disorder_assembly
_atom_site_disorder_group
O1 O Uani 0.78479(6) 1.08496(7) 0.53737(13) 1.000 0.0226(3) d . . .
O2 O Uani 0.86540(6) 0.47521(7) 0.63829(13) 1.000 0.0231(3) d . . .
O3 O Uani 0.54963(7) 0.41519(7) 0.29922(14) 1.000 0.0273(3) d . . .
N1 N Uani 0.72874(8) 0.98956(9) 0.48010(17) 1.000 0.0220(3) d . . .
N2 N Uani 0.75975(8) 0.80003(8) 0.51126(15) 1.000 0.0175(3) d . . .
N3 N Uani 0.66838(7) 0.77395(8) 0.40853(15) 1.000 0.0183(3) d . . .
N4 N Uani 0.81925(8) 0.71707(8) 0.58220(15) 1.000 0.0185(3) d . . .
N5 N Uani 0.70527(8) 0.44782(8) 0.47499(15) 1.000 0.0203(3) d . . .
N6 N Uani 0.59741(8) 0.59367(9) 0.33805(15) 1.000 0.0198(3) d . . .
C1 C Uani 0.79107(9) 0.90996(10) 0.54247(17) 1.000 0.0179(3) d . . .
C2 C Uani 0.88558(9) 0.94543(10) 0.63933(18) 1.000 0.0198(3) d . . .
C3 C Uani 0.87736(9) 1.05640(10) 0.63137(18) 1.000 0.0204(3) d . . .
C4 C Uani 0.94601(10) 1.14742(11) 0.7053(2) 1.000 0.0266(4) d . . .
C5 C Uani 0.76288(9) 0.62948(10) 0.52377(17) 1.000 0.0181(3) d . . .
C6 C Uani 0.78626(9) 0.51337(10) 0.55514(18) 1.000 0.0189(3) d . . .
C7 C Uani 0.61265(10) 0.48202(10) 0.36522(18) 1.000 0.0210(3) d . . .
C8 C Uani 0.67087(9) 0.66476(10) 0.41847(17) 1.000 0.0177(3) d . . .
C9 C Uani 0.71709(10) 0.32854(10) 0.5012(2) 1.000 0.0255(4) d . . .
C10 C Uani 0.50509(9) 0.63214(11) 0.21315(19) 1.000 0.0239(4) d . . .
H2 H Uiso 0.94133 0.90217 0.69619 1.000 0.0240 c RU . .
H4A H Uiso 0.95874 1.19229 0.59196 1.000 0.0400 c RU . .
H4B H Uiso 1.00917 1.11708 0.77467 1.000 0.0400 c RU . .
H4C H Uiso 0.91556 1.19313 0.79813 1.000 0.0400 c RU . .
H9A H Uiso 0.65566 0.29720 0.53605 1.000 0.0380 c RU . .
H9B H Uiso 0.77301 0.31328 0.60871 1.000 0.0380 c RU . .
H9C H Uiso 0.73050 0.29549 0.37633 1.000 0.0380 c RU . .
H10A H Uiso 0.51101 0.62414 0.07160 1.000 0.0360 c RU . .
H10B H Uiso 0.49410 0.70964 0.24248 1.000 0.0360 c RU . .
H10C H Uiso 0.44856 0.58829 0.24205 1.000 0.0360 c RU . .

loop_
_atom_type_symbol
_atom_type_description
_atom_type_scat_dispersion_real
_atom_type_scat_dispersion_imag
_atom_type_scat_source
C C 0.0181 0.0091 ' International Tables Vol C Tables 4.2.6.8 and 6.1.1.4'
H H 0.0000 0.0000 ' International Tables Vol C Tables 4.2.6.8 and 6.1.1.4'
N N 0.0311 0.0180 ' International Tables Vol C Tables 4.2.6.8 and 6.1.1.4'
O O 0.0492 0.0322 ' International Tables Vol C Tables 4.2.6.8 and 6.1.1.4'

loop_
_geom_angle_atom_site_label_1
_geom_angle_atom_site_label_2
_geom_angle_atom_site_label_3
_geom_angle
N1 O1 C3 109.60(9)
O1 N1 C1 103.25(10)
N3 N2 N4 117.21(9)
N3 N2 C1 121.81(10)
N4 N2 C1 120.98(10)
N2 N3 C8 101.19(9)
N2 N4 C5 102.34(10)
C6 N5 C7 127.80(10)
C6 N5 C9 117.05(10)
C7 N5 C9 115.13(10)
C7 N6 C8 119.09(11)
C7 N6 C10 119.01(11)
C8 N6 C10 121.80(11)
N1 C1 N2 119.36(11)
N1 C1 C2 114.49(11)
N2 C1 C2 126.14(11)
C1 C2 C3 102.93(11)
O1 C3 C2 109.73(11)
O1 C3 C4 116.76(11)
C2 C3 C4 133.51(12)
N4 C5 C6 129.14(11)
N4 C5 C8 109.08(11)
C6 C5 C8 121.78(11)
O2 C6 N5 122.73(11)
O2 C6 C5 126.23(11)
N5 C6 C5 111.03(10)
O3 C7 N5 120.66(11)
O3 C7 N6 121.96(12)
N5 C7 N6 117.39(11)
N3 C8 N6 127.01(11)
N3 C8 C5 110.18(11)
N6 C8 C5 122.81(11)
C1 C2 H2 129.00
C3 C2 H2 129.00
C3 C4 H4A 109.00
C3 C4 H4B 109.00
C3 C4 H4C 109.00
H4A C4 H4B 109.00
H4A C4 H4C 109.00
H4B C4 H4C 109.00
N5 C9 H9A 109.00
N5 C9 H9B 109.00
N5 C9 H9C 109.00
H9A C9 H9B 109.00
H9A C9 H9C 109.00
H9B C9 H9C 109.00
N6 C10 H10A 109.00
N6 C10 H10B 109.00
N6 C10 H10C 109.00
H10A C10 H10B 109.00
H10A C10 H10C 109.00
H10B C10 H10C 109.00

loop_
_geom_bond_atom_site_label_1
_geom_bond_atom_site_label_2
_geom_bond_distance
O1 N1 1.4070(14)
O1 C3 1.3577(15)
O2 C6 1.2202(15)
O3 C7 1.2114(16)
N1 C1 1.3096(16)
N2 N3 1.3568(14)
N2 N4 1.3323(14)
N2 C1 1.4087(16)
N3 C8 1.3302(16)
N4 C5 1.3336(16)
N5 C6 1.3943(16)
N5 C7 1.4146(17)
N5 C9 1.4675(16)
N6 C7 1.3817(16)
N6 C8 1.3643(16)
N6 C10 1.4692(17)
C1 C2 1.4097(17)
C2 C3 1.3549(17)
C3 C4 1.4808(18)
C5 C6 1.4557(17)
C5 C8 1.4006(17)
C2 H2 0.9500
C4 H4A 0.9800
C4 H4B 0.9800
C4 H4C 0.9800
C9 H9A 0.9800
C9 H9B 0.9800
C9 H9C 0.9800
C10 H10A 0.9800
C10 H10B 0.9800
C10 H10C 0.9800

loop_
_geom_torsion_atom_site_label_1
_geom_torsion_atom_site_label_2
_geom_torsion_atom_site_label_3
_geom_torsion_atom_site_label_4
_geom_torsion
C3 O1 N1 C1 -0.21(12)
N1 O1 C3 C2 0.00(14)
N1 O1 C3 C4 -178.93(10)
O1 N1 C1 N2 179.64(10)
O1 N1 C1 C2 0.34(14)
N4 N2 N3 C8 0.74(13)
C1 N2 N3 C8 -179.23(10)
N3 N2 N4 C5 -0.57(13)
C1 N2 N4 C5 179.41(10)
N3 N2 C1 N1 3.64(17)
N3 N2 C1 C2 -177.14(11)
N4 N2 C1 N1 -176.33(11)
N4 N2 C1 C2 2.89(18)
N2 N3 C8 N6 -179.64(11)
N2 N3 C8 C5 -0.59(12)
N2 N4 C5 C6 179.71(12)
N2 N4 C5 C8 0.14(12)
C7 N5 C6 O2 -175.76(12)
C7 N5 C6 C5 3.74(17)
C9 N5 C6 O2 2.36(17)
C9 N5 C6 C5 -178.14(10)
C6 N5 C7 O3 177.85(12)
C6 N5 C7 N6 -2.48(18)
C9 N5 C7 O3 -0.30(17)
C9 N5 C7 N6 179.37(11)
C8 N6 C7 O3 179.13(12)
C8 N6 C7 N5 -0.54(16)
C10 N6 C7 O3 -4.54(18)
C10 N6 C7 N5 175.79(10)
C7 N6 C8 N3 -179.31(12)
C7 N6 C8 C5 1.74(17)
C10 N6 C8 N3 4.46(19)
C10 N6 C8 C5 -174.48(11)
N1 C1 C2 C3 -0.34(15)
N2 C1 C2 C3 -179.59(11)
C1 C2 C3 O1 0.18(13)
C1 C2 C3 C4 178.87(13)
N4 C5 C6 O2 -2.4(2)
N4 C5 C6 N5 178.16(12)
C8 C5 C6 O2 177.16(12)
C8 C5 C6 N5 -2.32(16)
N4 C5 C8 N3 0.31(14)
N4 C5 C8 N6 179.41(11)
C6 C5 C8 N3 -179.30(11)
C6 C5 C8 N6 -0.20(18)
